data_1506844
loop_
_publ_author_name
'Zhang, Haiquan'
'Yang, Bing'
'Zheng, Yan'
'Yang, Guangdi'
'Ye, Ling'
'Ma, Yuguang'
'Chen, Xinfang'
'Cheng, Gang'
'Liu, Shiyong'

_publ_section_title
;
 New Biphenyl Derivative with Planar Phenyl&#x2212;Phenyl Conformation in
 Crystal at Room Temperature Exhibits Highly Efficient UV Light-Emitting
;
_journal_issue 28
_journal_name_full 'The Journal of Physical Chemistry B'
_journal_page_first 9571
_journal_paper_doi 10.1021/jp048600y
_journal_volume 108
_journal_year 2004
_chemical_formula_sum 'C30 H26 O4'
_chemical_formula_weight 450.51
_chemical_name_systematic
; 
 ? 
;
_space_group_IT_number 14
_symmetry_cell_setting monoclinic
_symmetry_space_group_name_Hall '-P 2ybc'
_symmetry_space_group_name_H-M 'P 1 21/c 1'
_atom_sites_solution_hydrogens geom
_atom_sites_solution_primary direct
_atom_sites_solution_secondary difmap
_audit_creation_method SHELXL-97
_cell_angle_alpha 90.00
_cell_angle_beta 103.61(3)
_cell_angle_gamma 90.00
_cell_formula_units_Z 2
_cell_length_a 13.2938(16)
_cell_length_b 7.3200(17)
_cell_length_c 12.7067(11)
_cell_measurement_reflns_used 2961
_cell_measurement_temperature 293(2)
_cell_measurement_theta_max 27.31
_cell_measurement_theta_min 2.54
_cell_volume 1201.8(4)
_computing_cell_refinement 'Bruker XSCANS'
_computing_data_collection 'Bruker XSCANS'
_computing_data_reduction 'Bruker SHELXTL'
_computing_molecular_graphics 'Bruker SHELXTL'
_computing_publication_material 'Bruker SHELXTL'
_computing_structure_refinement 'SHELXL-97 (Sheldrick, 1997)'
_computing_structure_solution 'SHELXS-97 (Sheldrick, 1990)'
_diffrn_ambient_temperature 293(2)
_diffrn_detector_area_resol_mean 10.0
_diffrn_measured_fraction_theta_full 0.981
_diffrn_measured_fraction_theta_max 0.981
_diffrn_measurement_device_type 'Bruker P4'
_diffrn_measurement_method '\w scans'
_diffrn_radiation_monochromator graphite
_diffrn_radiation_source 'fine-focus sealed tube'
_diffrn_radiation_type MoK\a
_diffrn_radiation_wavelength 0.71073
_diffrn_reflns_av_R_equivalents 0.0721
_diffrn_reflns_av_sigmaI/netI 0.1063
_diffrn_reflns_limit_h_max 16
_diffrn_reflns_limit_h_min -17
_diffrn_reflns_limit_k_max 9
_diffrn_reflns_limit_k_min -9
_diffrn_reflns_limit_l_max 16
_diffrn_reflns_limit_l_min 0
_diffrn_reflns_number 5035
_diffrn_reflns_theta_full 27.47
_diffrn_reflns_theta_max 27.47
_diffrn_reflns_theta_min 1.58
_diffrn_standards_decay_% 0
_diffrn_standards_interval_count 0
_diffrn_standards_interval_time 0
_diffrn_standards_number 0
_exptl_absorpt_coefficient_mu 0.082
_exptl_absorpt_correction_T_max 0.9899
_exptl_absorpt_correction_T_min 0.9619
_exptl_absorpt_correction_type empirical
_exptl_absorpt_process_details 'Higashi, T. (1995) . Program for Absorption Correction, Tokyo, Japan.'
_exptl_crystal_colour colorless
_exptl_crystal_density_diffrn 1.245
_exptl_crystal_density_meas ?
_exptl_crystal_density_method 'not measured'
_exptl_crystal_description block
_exptl_crystal_F_000 476
_exptl_crystal_size_max 0.48
_exptl_crystal_size_mid 0.23
_exptl_crystal_size_min 0.13
_refine_diff_density_max 0.140
_refine_diff_density_min -0.164
_refine_diff_density_rms 0.036
_refine_ls_extinction_method none
_refine_ls_goodness_of_fit_ref 0.837
_refine_ls_hydrogen_treatment mixed
_refine_ls_matrix_type full
_refine_ls_number_parameters 206
_refine_ls_number_reflns 2712
_refine_ls_number_restraints 0
_refine_ls_restrained_S_all 0.837
_refine_ls_R_factor_all 0.1117
_refine_ls_R_factor_gt 0.0391
_refine_ls_shift/su_max 0.036
_refine_ls_shift/su_mean 0.003
_refine_ls_structure_factor_coef Fsqd
_refine_ls_weighting_details 'calc w=1/[\s^2^(Fo^2^)+(0.0600P)^2^+0.0000P] where P=(Fo^2^+2Fc^2^)/3'
_refine_ls_weighting_scheme calc
_refine_ls_wR_factor_gt 0.1158
_refine_ls_wR_factor_ref 0.1294
_reflns_number_gt 1170
_reflns_number_total 2712
_reflns_threshold_expression >2sigma(I)
_cod_data_source_file jp048600ysi20040331_043411.cif
_cod_data_source_block zhq1a
_cod_depositor_comments
;
The following automatic conversions were performed:

'_symmetry_cell_setting' value 'Monoclinic' changed to 'monoclinic'
according to /home/saulius/struct/CIF-dictionaries/cif_core.dic
dictionary named 'cif_core.dic' version 2.4.1 from 2010-06-29.

Automatic conversion script
Id: cif_fix_values 1715 2011-07-08 13:25:40Z adriana 

The following automatic conversions were performed:

'_exptl_crystal_density_meas' value 'not measured' was changed to '?'
- the value is perceived as not measured.

Automatic conversion script
Id: cif_fix_values 3008 2015-01-20 13:52:24Z robertas 
;
_cod_original_cell_volume 1201.8(3)
_cod_original_sg_symbol_H-M P2(1)/c
_cod_database_code 1506844

loop_
_symmetry_equiv_pos_as_xyz
'x, y, z'
'-x, y+1/2, -z+1/2'
'-x, -y, -z'
'x, -y-1/2, z-1/2'

loop_
_atom_site_label
_atom_site_type_symbol
_atom_site_fract_x
_atom_site_fract_y
_atom_site_fract_z
_atom_site_U_iso_or_equiv
_atom_site_adp_type
_atom_site_occupancy
_atom_site_symmetry_multiplicity
_atom_site_calc_flag
O2 O 0.21588(11) 0.2535(2) 0.34347(11) 0.0492(5) Uani 1 1 d
O1 O 0.36521(11) 0.2225(2) 0.27166(12) 0.0464(4) Uani 1 1 d
C5 C 0.09442(16) 0.3070(3) 0.05350(19) 0.0411(6) Uani 1 1 d
C4 C 0.03176(15) 0.4620(3) 0.05225(17) 0.0396(5) Uani 1 1 d
C2 C 0.09650(19) 0.4785(4) 0.24823(19) 0.0540(7) Uani 1 1 d
C7 C 0.22260(16) 0.0711(3) 0.15024(18) 0.0422(6) Uani 1 1 d
C6 C 0.15797(15) 0.2372(3) 0.14907(17) 0.0395(6) Uani 1 1 d
C1 C 0.15933(16) 0.3274(3) 0.24576(17) 0.0428(6) Uani 1 1 d
C12 C 0.32433(16) 0.0657(3) 0.21549(17) 0.0409(6) Uani 1 1 d
C8 C 0.1865(2) -0.0821(3) 0.0873(2) 0.0527(7) Uani 1 1 d
C11 C 0.38801(19) -0.0848(4) 0.2164(2) 0.0520(7) Uani 1 1 d
C13 C 0.32811(17) 0.2702(3) 0.36589(18) 0.0476(6) Uani 1 1 d
C3 C 0.03321(19) 0.5430(4) 0.1517(2) 0.0550(7) Uani 1 1 d
C15 C 0.3626(3) 0.4644(5) 0.3914(3) 0.0652(8) Uani 1 1 d
C9 C 0.2499(2) -0.2331(4) 0.0886(2) 0.0608(8) Uani 1 1 d
C10 C 0.3510(2) -0.2345(4) 0.1524(2) 0.0600(7) Uani 1 1 d
C14 C 0.3685(3) 0.1387(6) 0.4579(3) 0.0703(9) Uani 1 1 d
H11 H 0.4638(18) -0.080(3) 0.2637(19) 0.061(7) Uiso 1 1 d
H8 H 0.1234(18) -0.084(3) 0.0448(18) 0.055(7) Uiso 1 1 d
H3 H -0.0059(19) 0.648(4) 0.1583(19) 0.071(8) Uiso 1 1 d
H5 H 0.1025(16) 0.253(3) -0.0123(16) 0.044(6) Uiso 1 1 d
H10 H 0.401(2) -0.339(4) 0.150(2) 0.090(9) Uiso 1 1 d
H2 H 0.1027(17) 0.546(3) 0.316(2) 0.067(7) Uiso 1 1 d
H9 H 0.2340(18) -0.334(4) 0.043(2) 0.068(8) Uiso 1 1 d
H15C H 0.3503(19) 0.504(4) 0.454(2) 0.072(9) Uiso 1 1 d
H15B H 0.3398(19) 0.536(4) 0.333(2) 0.070(9) Uiso 1 1 d
H14C H 0.359(2) 0.015(4) 0.434(2) 0.090(11) Uiso 1 1 d
H15A H 0.453(2) 0.467(4) 0.403(2) 0.109(10) Uiso 1 1 d
H14B H 0.456(3) 0.142(5) 0.479(3) 0.131(13) Uiso 1 1 d
H14A H 0.350(2) 0.177(4) 0.517(2) 0.073(10) Uiso 1 1 d

loop_
_atom_site_aniso_label
_atom_site_aniso_U_11
_atom_site_aniso_U_22
_atom_site_aniso_U_33
_atom_site_aniso_U_23
_atom_site_aniso_U_13
_atom_site_aniso_U_12
O2 0.0427(9) 0.0641(11) 0.0422(9) 0.0161(8) 0.0130(7) 0.0090(8)
O1 0.0392(9) 0.0568(11) 0.0446(9) 0.0001(8) 0.0126(7) 0.0001(7)
C5 0.0390(13) 0.0413(14) 0.0434(14) 0.0005(11) 0.0105(11) 0.0024(11)
C4 0.0322(11) 0.0442(14) 0.0427(13) 0.0037(11) 0.0095(9) 0.0050(10)
C2 0.0601(15) 0.0648(18) 0.0387(14) 0.0004(13) 0.0148(12) 0.0191(14)
C7 0.0390(13) 0.0405(14) 0.0485(13) 0.0063(11) 0.0131(11) 0.0030(11)
C6 0.0354(12) 0.0383(13) 0.0455(13) 0.0067(11) 0.0108(10) 0.0023(10)
C1 0.0355(12) 0.0510(15) 0.0440(14) 0.0120(11) 0.0136(10) 0.0060(11)
C12 0.0400(13) 0.0409(14) 0.0430(13) 0.0068(10) 0.0122(11) 0.0029(11)
C8 0.0445(15) 0.0478(17) 0.0637(17) 0.0011(13) 0.0083(13) 0.0004(13)
C11 0.0461(15) 0.0559(17) 0.0543(15) 0.0081(13) 0.0123(13) 0.0129(13)
C13 0.0393(14) 0.0618(18) 0.0411(13) 0.0064(12) 0.0083(11) 0.0083(11)
C3 0.0579(16) 0.0575(18) 0.0524(16) 0.0061(13) 0.0185(13) 0.0270(13)
C15 0.074(2) 0.071(2) 0.0489(18) -0.0077(17) 0.0121(16) 0.0026(16)
C9 0.069(2) 0.0369(16) 0.080(2) -0.0037(15) 0.0257(16) 0.0023(14)
C10 0.0573(17) 0.0508(18) 0.0744(19) 0.0138(15) 0.0207(15) 0.0168(14)
C14 0.076(2) 0.086(3) 0.0485(18) 0.0183(18) 0.0130(16) 0.0297(19)

loop_
_atom_type_symbol
_atom_type_description
_atom_type_scat_dispersion_real
_atom_type_scat_dispersion_imag
_atom_type_scat_source
C C 0.0033 0.0016 'International Tables Vol C Tables 4.2.6.8 and 6.1.1.4'
H H 0.0000 0.0000 'International Tables Vol C Tables 4.2.6.8 and 6.1.1.4'
O O 0.0106 0.0060 'International Tables Vol C Tables 4.2.6.8 and 6.1.1.4'

loop_
_geom_angle_atom_site_label_1
_geom_angle_atom_site_label_2
_geom_angle_atom_site_label_3
_geom_angle
_geom_angle_site_symmetry_3
C1 O2 C13 116.90(17) .
C12 O1 C13 117.20(17) .
C6 C5 C4 122.6(2) .
C3 C4 C5 116.9(2) .
C3 C4 C4 122.0(2) 3_565
C5 C4 C4 121.1(3) 3_565
C1 C2 C3 119.3(2) .
C8 C7 C12 117.9(2) .
C8 C7 C6 122.1(2) .
C12 C7 C6 120.0(2) .
C1 C6 C5 118.1(2) .
C1 C6 C7 119.47(19) .
C5 C6 C7 122.4(2) .
C2 C1 C6 121.0(2) .
C2 C1 O2 119.2(2) .
C6 C1 O2 119.5(2) .
C11 C12 O1 119.1(2) .
C11 C12 C7 121.7(2) .
O1 C12 C7 118.88(19) .
C9 C8 C7 120.5(2) .
C10 C11 C12 119.5(2) .
O1 C13 O2 110.62(16) .
O1 C13 C15 105.1(2) .
O2 C13 C15 111.6(2) .
O1 C13 C14 111.1(2) .
O2 C13 C14 105.0(2) .
C15 C13 C14 113.6(3) .
C4 C3 C2 122.0(2) .
C8 C9 C10 120.8(3) .
C11 C10 C9 119.7(3) .

loop_
_geom_bond_atom_site_label_1
_geom_bond_atom_site_label_2
_geom_bond_distance
_geom_bond_site_symmetry_2
O2 C1 1.400(2) .
O2 C13 1.457(3) .
O1 C12 1.392(3) .
O1 C13 1.441(3) .
C5 C6 1.403(3) .
C5 C4 1.406(3) .
C4 C3 1.392(3) .
C4 C4 1.502(4) 3_565
C2 C1 1.391(3) .
C2 C3 1.396(3) .
C7 C8 1.395(3) .
C7 C12 1.411(3) .
C7 C6 1.487(3) .
C6 C1 1.391(3) .
C12 C11 1.388(3) .
C8 C9 1.388(3) .
C11 C10 1.385(4) .
C13 C15 1.505(4) .
C13 C14 1.512(4) .
C9 C10 1.396(4) .
